data_4117059
loop_
_publ_author_name
'David A. Vicic'
'William D. Jones'

_publ_section_title
;
 Room-Temperature Desulfurization of Dibenzothiophene Mediated by
 [(i-Pr2PCH2)2NiH]2
;
_journal_name_full 'Journal of the American Chemical Society'
_journal_page_first 10855
_journal_page_last 10856
_journal_paper_doi 10.1021/ja972544f
_journal_volume 119
_journal_year 1997
_chemical_formula_sum 'C26 H40 Ni P2 S'
_chemical_formula_weight 505.29
_chemical_name_systematic
; 
 ? 
;
_space_group_IT_number 61
_symmetry_cell_setting orthorhombic
_symmetry_space_group_name_Hall '-P 2ac 2ab'
_symmetry_space_group_name_H-M 'P b c a'
_atom_sites_solution_hydrogens geom
_atom_sites_solution_primary direct
_atom_sites_solution_secondary difmap
_audit_creation_method SHELXL
_cell_angle_alpha 90.00
_cell_angle_beta 90.00
_cell_angle_gamma 90.00
_cell_formula_units_Z 8
_cell_length_a 16.0335(3)
_cell_length_b 17.41350(10)
_cell_length_c 18.3742(3)
_cell_measurement_temperature 193(2)
_cell_volume 5130.06(13)
_computing_cell_refinement 'Siemens SAINT'
_computing_data_collection 'Siemens SAINT'
_computing_data_reduction 'Siemens XPREP'
_computing_molecular_graphics 'Siemens SHELXTL'
_computing_publication_material 'Siemens SHELXTL'
_computing_structure_refinement 'SHELXL-93 (Sheldrick, 1993)'
_computing_structure_solution 'SHELXS-86 (Sheldrick, 1990)'
_diffrn_ambient_temperature 193(2)
_diffrn_measurement_device 'Siemens SMART'
_diffrn_measurement_method '\w scans'
_diffrn_radiation_monochromator graphite
_diffrn_radiation_source 'normal-focus sealed tube'
_diffrn_radiation_type MoK\a
_diffrn_radiation_wavelength 0.71073
_diffrn_reflns_av_R_equivalents 0.0360
_diffrn_reflns_av_sigmaI/netI 0.0342
_diffrn_reflns_limit_h_max 4
_diffrn_reflns_limit_h_min -21
_diffrn_reflns_limit_k_max 18
_diffrn_reflns_limit_k_min -19
_diffrn_reflns_limit_l_max 24
_diffrn_reflns_limit_l_min -24
_diffrn_reflns_number 13076
_diffrn_reflns_theta_max 25.00
_diffrn_reflns_theta_min 2.05
_exptl_absorpt_coefficient_mu 0.974
_exptl_absorpt_correction_T_max 0.836
_exptl_absorpt_correction_T_min 0.928
_exptl_absorpt_correction_type SADABS
_exptl_crystal_colour Red
_exptl_crystal_density_diffrn 1.308
_exptl_crystal_density_meas ?
_exptl_crystal_density_method NA
_exptl_crystal_description Prism
_exptl_crystal_F_000 2160
_exptl_crystal_size_max 0.20
_exptl_crystal_size_mid 0.20
_exptl_crystal_size_min 0.20
_refine_diff_density_max 0.288
_refine_diff_density_min -0.311
_refine_diff_density_rms 0.051
_refine_ls_extinction_method none
_refine_ls_goodness_of_fit_all 1.226
_refine_ls_goodness_of_fit_obs 1.261
_refine_ls_matrix_type full
_refine_ls_number_parameters 271
_refine_ls_number_reflns 3529
_refine_ls_number_restraints 0
_refine_ls_restrained_S_all 1.226
_refine_ls_restrained_S_obs 1.261
_refine_ls_R_factor_all 0.0616
_refine_ls_R_factor_obs 0.0485
_refine_ls_shift/esd_max 0.010
_refine_ls_shift/esd_mean 0.001
_refine_ls_structure_factor_coef Fsqd
_refine_ls_weighting_details 'w=1/[\s^2^(Fo^2^)+(0.0207P)^2^+5.3208P] where P=(Fo^2^+2Fc^2^)/3'
_refine_ls_weighting_scheme calc
_refine_ls_wR_factor_all 0.0860
_refine_ls_wR_factor_obs 0.0820
_reflns_number_observed 3065
_reflns_number_total 3529
_reflns_observed_criterion >2sigma(I)
_cod_data_source_file ja972544f_1.cif
_cod_data_source_block sad_(dippe)Ni(dibenzothiophene)
_cod_depositor_comments
;
The following automatic conversions were performed:

'_exptl_crystal_density_meas' value 'NA' was changed to '?' - the
value is perceived as not measured.

Automatic conversion script
Id: cif_fix_values 3008 2015-01-20 13:52:24Z robertas 

The following automatic conversions were performed:

'_refine_ls_weighting_scheme' value 'calc
w=1/[\s^2^(Fo^2^)+(0.0207P)^2^+5.3208P] where P=(Fo^2^+2Fc^2^)/3' was
changed to 'calc'. New tag '_refine_ls_weighting_details' was
created. The value of the new tag was set to
'w=1/[\s^2^(Fo^2^)+(0.0207P)^2^+5.3208P] where P=(Fo^2^+2Fc^2^)/3'.

Automatic conversion script
Id: cif_fix_values 3143 2015-03-26 13:38:13Z robertas 
;
_cod_database_code 4117059

loop_
_symmetry_equiv_pos_as_xyz
'x, y, z'
'-x+1/2, -y, z+1/2'
'-x, y+1/2, -z+1/2'
'x+1/2, -y+1/2, -z'
'-x, -y, -z'
'x-1/2, y, -z-1/2'
'x, -y-1/2, z-1/2'
'-x-1/2, y-1/2, z'

loop_
_atom_site_aniso_label
_atom_site_aniso_U_11
_atom_site_aniso_U_22
_atom_site_aniso_U_33
_atom_site_aniso_U_23
_atom_site_aniso_U_13
_atom_site_aniso_U_12
Ni1 0.0179(2) 0.0263(3) 0.0241(2) 0.0014(2) 0.0039(2) -0.0006(2)
P1 0.0215(4) 0.0281(7) 0.0254(5) 0.0022(5) 0.0033(4) 0.0000(4)
P2 0.0194(4) 0.0305(7) 0.0284(5) 0.0040(5) 0.0022(3) 0.0002(4)
S1 0.0296(4) 0.0428(8) 0.0332(5) 0.0078(6) 0.0070(4) 0.0096(4)
C1 0.027(2) 0.047(3) 0.032(2) 0.002(2) -0.003(2) -0.002(2)
C2 0.050(2) 0.081(4) 0.029(2) 0.001(3) -0.004(2) -0.012(2)
C3 0.057(3) 0.049(4) 0.048(3) -0.012(3) -0.009(2) 0.000(2)
C4 0.026(2) 0.036(3) 0.042(2) 0.009(2) 0.0032(15) 0.002(2)
C5 0.033(2) 0.043(3) 0.070(3) 0.015(3) -0.001(2) 0.006(2)
C6 0.048(2) 0.040(3) 0.048(3) 0.003(2) 0.008(2) 0.009(2)
C7 0.022(2) 0.032(3) 0.036(2) 0.008(2) 0.0065(14) 0.001(2)
C8 0.026(2) 0.036(3) 0.029(2) 0.006(2) 0.0086(14) 0.001(2)
C9 0.031(2) 0.029(3) 0.032(2) 0.008(2) 0.0050(14) 0.000(2)
C10 0.058(3) 0.027(3) 0.048(3) 0.003(2) -0.001(2) -0.003(2)
C11 0.051(2) 0.034(3) 0.042(2) 0.015(2) 0.006(2) 0.001(2)
C12 0.033(2) 0.037(3) 0.023(2) 0.001(2) 0.0016(14) 0.000(2)
C13 0.056(3) 0.035(4) 0.049(3) -0.008(3) -0.014(2) -0.003(2)
C14 0.035(2) 0.050(3) 0.050(3) -0.004(2) -0.010(2) -0.001(2)
C15 0.021(2) 0.029(3) 0.021(2) 0.001(2) -0.0017(13) -0.004(2)
C16 0.028(2) 0.034(3) 0.025(2) -0.002(2) 0.0026(14) -0.003(2)
C17 0.035(2) 0.026(3) 0.043(2) 0.002(2) -0.003(2) -0.004(2)
C18 0.035(2) 0.040(4) 0.032(2) 0.016(2) 0.002(2) -0.009(2)
C19 0.029(2) 0.032(3) 0.028(2) 0.006(2) 0.0033(15) -0.001(2)
C20 0.0186(15) 0.031(3) 0.022(2) 0.003(2) -0.0055(13) -0.0027(15)
C21 0.021(2) 0.030(3) 0.034(2) 0.005(2) -0.0037(14) -0.007(2)
C22 0.020(2) 0.034(3) 0.035(2) -0.006(2) -0.0013(14) -0.005(2)
C23 0.036(2) 0.028(3) 0.049(3) -0.007(2) -0.004(2) 0.001(2)
C24 0.044(2) 0.043(4) 0.053(3) -0.013(3) -0.002(2) 0.003(2)
C25 0.039(2) 0.059(4) 0.040(3) -0.020(3) 0.003(2) -0.004(2)
C26 0.032(2) 0.040(3) 0.034(2) -0.005(2) 0.000(2) -0.003(2)

loop_
_atom_site_label
_atom_site_type_symbol
_atom_site_fract_x
_atom_site_fract_y
_atom_site_fract_z
_atom_site_U_iso_or_equiv
_atom_site_thermal_displace_type
_atom_site_occupancy
_atom_site_calc_flag
_atom_site_refinement_flags
Ni1 Ni 0.75129(2) 0.08351(3) 0.75144(2) 0.02279(14) Uani 1 d .
P1 P 0.78614(5) 0.12377(6) 0.64126(5) 0.0250(3) Uani 1 d .
P2 P 0.88015(5) 0.04904(6) 0.76748(5) 0.0261(3) Uani 1 d .
S1 S 0.64790(5) 0.16287(6) 0.75485(5) 0.0352(3) Uani 1 d .
C1 C 0.9209(2) 0.0965(3) 0.8498(2) 0.0352(10) Uani 1 d .
H1A H 0.9832(2) 0.0954(3) 0.8471(2) 0.042 Uiso 1 calc R
C2 C 0.8948(3) 0.0542(3) 0.9186(2) 0.0531(13) Uani 1 d .
H2A H 0.9124(3) 0.0004(3) 0.9154(2) 0.080 Uiso 1 calc R
H2B H 0.8340(3) 0.0567(3) 0.9238(2) 0.080 Uiso 1 calc R
H2C H 0.9212(3) 0.0784(3) 0.9609(2) 0.080 Uiso 1 calc R
C3 C 0.8940(3) 0.1800(3) 0.8540(2) 0.0516(13) Uani 1 d .
H3A H 0.9110(3) 0.2067(3) 0.8095(2) 0.077 Uiso 1 calc R
H3B H 0.9204(3) 0.2044(3) 0.8962(2) 0.077 Uiso 1 calc R
H3C H 0.8332(3) 0.1827(3) 0.8591(2) 0.077 Uiso 1 calc R
C4 C 0.9208(2) -0.0500(2) 0.7732(2) 0.0346(10) Uani 1 d .
H4A H 0.8876(2) -0.0773(2) 0.8113(2) 0.042 Uiso 1 calc R
C5 C 1.0128(2) -0.0544(3) 0.7960(3) 0.0489(12) Uani 1 d .
H5A H 1.0207(2) -0.0266(3) 0.8419(3) 0.073 Uiso 1 calc R
H5B H 1.0477(2) -0.0311(3) 0.7582(3) 0.073 Uiso 1 calc R
H5C H 1.0289(2) -0.1083(3) 0.8026(3) 0.073 Uiso 1 calc R
C6 C 0.9075(2) -0.0932(3) 0.7015(2) 0.0455(12) Uani 1 d .
H6A H 0.8487(2) -0.0901(3) 0.6874(2) 0.068 Uiso 1 calc R
H6B H 0.9233(2) -0.1472(3) 0.7078(2) 0.068 Uiso 1 calc R
H6C H 0.9421(2) -0.0700(3) 0.6634(2) 0.068 Uiso 1 calc R
C7 C 0.9431(2) 0.0928(2) 0.6951(2) 0.0300(10) Uani 1 d .
H7A H 0.9607(2) 0.1448(2) 0.7105(2) 0.036 Uiso 1 calc R
H7B H 0.9941(2) 0.0616(2) 0.6875(2) 0.036 Uiso 1 calc R
C8 C 0.8956(2) 0.0985(2) 0.6237(2) 0.0303(10) Uani 1 d .
H8A H 0.8984(2) 0.0488(2) 0.5977(2) 0.036 Uiso 1 calc R
H8B H 0.9216(2) 0.1382(2) 0.5924(2) 0.036 Uiso 1 calc R
C9 C 0.7760(2) 0.2255(2) 0.6169(2) 0.0304(10) Uani 1 d .
H9A H 0.7161(2) 0.2395(2) 0.6242(2) 0.036 Uiso 1 calc R
C10 C 0.8263(2) 0.2749(3) 0.6690(2) 0.0444(11) Uani 1 d .
H10A H 0.8118(2) 0.2614(3) 0.7192(2) 0.067 Uiso 1 calc R
H10B H 0.8136(2) 0.3291(3) 0.6604(2) 0.067 Uiso 1 calc R
H10C H 0.8859(2) 0.2658(3) 0.6611(2) 0.067 Uiso 1 calc R
C11 C 0.7971(2) 0.2449(3) 0.5379(2) 0.0423(11) Uani 1 d .
H11A H 0.7640(2) 0.2125(3) 0.5053(2) 0.063 Uiso 1 calc R
H11B H 0.8566(2) 0.2357(3) 0.5293(2) 0.063 Uiso 1 calc R
H11C H 0.7843(2) 0.2991(3) 0.5285(2) 0.063 Uiso 1 calc R
C12 C 0.7267(2) 0.0710(2) 0.5713(2) 0.0310(10) Uani 1 d .
H12A H 0.7536(2) 0.0797(2) 0.5229(2) 0.037 Uiso 1 calc R
C13 C 0.7276(2) -0.0145(3) 0.5879(2) 0.0469(12) Uani 1 d .
H13A H 0.7854(2) -0.0326(3) 0.5899(2) 0.070 Uiso 1 calc R
H13B H 0.6976(2) -0.0422(3) 0.5496(2) 0.070 Uiso 1 calc R
H13C H 0.7005(2) -0.0238(3) 0.6349(2) 0.070 Uiso 1 calc R
C14 C 0.6375(2) 0.0999(3) 0.5681(2) 0.0449(12) Uani 1 d .
H14A H 0.6374(2) 0.1550(3) 0.5574(2) 0.067 Uiso 1 calc R
H14B H 0.6102(2) 0.0908(3) 0.6150(2) 0.067 Uiso 1 calc R
H14C H 0.6072(2) 0.0724(3) 0.5297(2) 0.067 Uiso 1 calc R
C15 C 0.7051(2) 0.0194(2) 0.8269(2) 0.0235(9) Uani 1 d .
C16 C 0.7156(2) -0.0583(3) 0.8148(2) 0.0288(10) Uani 1 d .
H16A H 0.7522(2) -0.0738(3) 0.7769(2) 0.035 Uiso 1 calc R
C17 C 0.6756(2) -0.1152(2) 0.8549(2) 0.0348(10) Uani 1 d .
H17A H 0.6858(2) -0.1679(2) 0.8452(2) 0.042 Uiso 1 calc R
C18 C 0.6208(2) -0.0934(3) 0.9090(2) 0.0356(11) Uani 1 d .
H18A H 0.5920(2) -0.1311(3) 0.9367(2) 0.043 Uiso 1 calc R
C19 C 0.6085(2) -0.0174(3) 0.9225(2) 0.0298(10) Uani 1 d .
H19A H 0.5705(2) -0.0030(3) 0.9597(2) 0.036 Uiso 1 calc R
C20 C 0.6497(2) 0.0405(2) 0.8835(2) 0.0240(9) Uani 1 d .
C21 C 0.6269(2) 0.1210(2) 0.9007(2) 0.0283(10) Uani 1 d .
C22 C 0.6209(2) 0.1768(2) 0.8465(2) 0.0299(10) Uani 1 d .
C23 C 0.5875(2) 0.2487(3) 0.8639(2) 0.0377(11) Uani 1 d .
H23A H 0.5827(2) 0.2866(3) 0.8269(2) 0.045 Uiso 1 calc R
C24 C 0.5616(2) 0.2657(3) 0.9329(2) 0.0466(12) Uani 1 d .
H24A H 0.5372(2) 0.3143(3) 0.9431(2) 0.056 Uiso 1 calc R
C25 C 0.5710(2) 0.2124(3) 0.9877(2) 0.0458(12) Uani 1 d .
H25A H 0.5553(2) 0.2245(3) 1.0362(2) 0.055 Uiso 1 calc R
C26 C 0.6033(2) 0.1416(3) 0.9714(2) 0.0352(11) Uani 1 d .
H26A H 0.6100(2) 0.1051(3) 1.0094(2) 0.042 Uiso 1 calc R

loop_
_atom_type_symbol
_atom_type_description
_atom_type_scat_dispersion_real
_atom_type_scat_dispersion_imag
_atom_type_scat_source
C C 0.0033 0.0016 'International Tables Vol C Tables 4.2.6.8 and 6.1.1.4'
H H 0.0000 0.0000 'International Tables Vol C Tables 4.2.6.8 and 6.1.1.4'
P P 0.1023 0.0942 'International Tables Vol C Tables 4.2.6.8 and 6.1.1.4'
S S 0.1246 0.1234 'International Tables Vol C Tables 4.2.6.8 and 6.1.1.4'
Ni Ni 0.3393 1.1124 'International Tables Vol C Tables 4.2.6.8 and 6.1.1.4'

loop_
_geom_angle_atom_site_label_1
_geom_angle_atom_site_label_2
_geom_angle_atom_site_label_3
_geom_angle
C15 Ni1 S1 93.12(11)
C15 Ni1 P2 96.20(10)
S1 Ni1 P2 154.62(5)
C15 Ni1 P1 159.68(11)
S1 Ni1 P1 91.01(4)
P2 Ni1 P1 88.37(3)
C9 P1 C8 105.8(2)
C9 P1 C12 105.4(2)
C8 P1 C12 104.6(2)
C9 P1 Ni1 120.45(12)
C8 P1 Ni1 109.01(12)
C12 P1 Ni1 110.41(12)
C7 P2 C1 102.3(2)
C7 P2 C4 103.6(2)
C1 P2 C4 104.3(2)
C7 P2 Ni1 108.09(11)
C1 P2 Ni1 108.93(12)
C4 P2 Ni1 126.98(12)
C22 S1 Ni1 107.80(13)
C3 C1 C2 110.0(4)
C3 C1 P2 111.8(3)
C2 C1 P2 111.6(3)
C6 C4 C5 110.1(3)
C6 C4 P2 111.2(3)
C5 C4 P2 113.6(3)
C8 C7 P2 112.1(2)
C7 C8 P1 110.1(2)
C10 C9 C11 110.9(3)
C10 C9 P1 110.2(3)
C11 C9 P1 115.2(3)
C14 C12 C13 110.0(3)
C14 C12 P1 110.5(3)
C13 C12 P1 110.1(3)
C16 C15 C20 116.6(3)
C16 C15 Ni1 113.9(2)
C20 C15 Ni1 128.2(3)
C15 C16 C17 123.8(3)
C18 C17 C16 118.6(4)
C19 C18 C17 119.4(4)
C18 C19 C20 122.6(3)
C19 C20 C15 118.9(4)
C19 C20 C21 117.1(3)
C15 C20 C21 123.8(3)
C22 C21 C26 117.7(4)
C22 C21 C20 121.6(3)
C26 C21 C20 120.4(4)
C21 C22 C23 119.2(4)
C21 C22 S1 124.8(3)
C23 C22 S1 115.9(3)
C24 C23 C22 121.4(4)
C23 C24 C25 119.9(4)
C26 C25 C24 119.2(4)
C25 C26 C21 122.4(4)

loop_
_geom_bond_atom_site_label_1
_geom_bond_atom_site_label_2
_geom_bond_distance
Ni1 C15 1.928(3)
Ni1 S1 2.1591(10)
Ni1 P2 2.1716(9)
Ni1 P1 2.2140(10)
P1 C9 1.835(4)
P1 C8 1.838(3)
P1 C12 1.845(4)
P2 C7 1.835(3)
P2 C1 1.843(4)
P2 C4 1.847(4)
S1 C22 1.756(4)
C1 C3 1.518(6)
C1 C2 1.522(5)
C4 C6 1.532(5)
C4 C5 1.536(5)
C7 C8 1.521(5)
C9 C10 1.519(5)
C9 C11 1.528(5)
C12 C14 1.517(5)
C12 C13 1.519(6)
C15 C16 1.382(5)
C15 C20 1.416(4)
C16 C17 1.390(5)
C17 C18 1.381(5)
C18 C19 1.360(5)
C19 C20 1.402(5)
C20 C21 1.482(5)
C21 C22 1.394(5)
C21 C26 1.400(5)
C22 C23 1.399(5)
C23 C24 1.368(5)
C24 C25 1.378(6)
C25 C26 1.371(6)
